data_1502931
loop_
_publ_author_name
'Dunet, Julie'
'Lebeuf, Rapha\"el'
'Bose, Gopal'
'Robert, Fr\'ed\'eric'
'Landais, Yannick'

_publ_section_title
;
 Straightforward assembly of the octahydroisoquinoline core of morphinan
 alkaloids.
;
_journal_issue 10
_journal_name_full 'Organic letters'
_journal_page_first 2178
_journal_page_last 2181
_journal_paper_doi 10.1021/ol1004627
_journal_volume 12
_journal_year 2010
_chemical_formula_sum 'C26 H23 N3 O7'
_chemical_formula_weight 489.47
_chemical_name_systematic
;
 ?
;
_space_group_IT_number 14
_symmetry_space_group_name_Hall '-P 2ybc'
_symmetry_space_group_name_H-M 'P 1 21/c 1'
_atom_sites_solution_hydrogens geom
_atom_sites_solution_primary direct
_atom_sites_solution_secondary difmap
_audit_creation_date 2009-10-02T17:11:31-00:00
_audit_creation_method 'WinGX routine CIF_UPDATE'
_cell_angle_alpha 90
_cell_angle_beta 96.958(4)
_cell_angle_gamma 90
_cell_formula_units_Z 4
_cell_length_a 11.1057(7)
_cell_length_b 26.7309(15)
_cell_length_c 8.1244(4)
_cell_measurement_temperature 153(2)
_cell_volume 2394.1(2)
_computing_structure_refinement 'SHELXL-97 (Sheldrick, 1997)'
_computing_structure_solution 'SHELXS-97 (Sheldrick, 1990)'
_diffrn_ambient_temperature 153(2)
_diffrn_measured_fraction_theta_full 0.972
_diffrn_measured_fraction_theta_max 0.972
_diffrn_radiation_monochromator graphite
_diffrn_radiation_type CuK\a
_diffrn_radiation_wavelength 1.54178
_diffrn_reflns_av_R_equivalents 0.0464
_diffrn_reflns_av_unetI/netI 0.0478
_diffrn_reflns_limit_h_max 10
_diffrn_reflns_limit_h_min -9
_diffrn_reflns_limit_k_max 24
_diffrn_reflns_limit_k_min -18
_diffrn_reflns_limit_l_max 7
_diffrn_reflns_limit_l_min -7
_diffrn_reflns_number 7926
_diffrn_reflns_theta_full 47.24
_diffrn_reflns_theta_max 47.24
_diffrn_reflns_theta_min 3.31
_exptl_absorpt_coefficient_mu 0.835
_exptl_absorpt_correction_type none
_exptl_crystal_density_diffrn 1.358
_exptl_crystal_density_method 'not measured'
_exptl_crystal_F_000 1024
_exptl_crystal_size_max 0.05
_exptl_crystal_size_mid 0.05
_exptl_crystal_size_min 0.05
_refine_diff_density_max 0.138
_refine_diff_density_min -0.246
_refine_diff_density_rms 0.033
_refine_ls_extinction_coef 0.00026(13)
_refine_ls_extinction_expression Fc^*^=kFc[1+0.001xFc^2^\l^3^/sin(2\q)]^-1/4^
_refine_ls_extinction_method SHELXL
_refine_ls_goodness_of_fit_ref 1.032
_refine_ls_hydrogen_treatment mixed
_refine_ls_matrix_type full
_refine_ls_number_parameters 334
_refine_ls_number_reflns 2107
_refine_ls_number_restraints 0
_refine_ls_restrained_S_all 1.032
_refine_ls_R_factor_all 0.0693
_refine_ls_R_factor_gt 0.0431
_refine_ls_shift/su_max 0.001
_refine_ls_shift/su_mean 0
_refine_ls_structure_factor_coef Fsqd
_refine_ls_weighting_details 'calc w=1/[\s^2^(Fo^2^)+(0.0396P)^2^+1.8320P] where P=(Fo^2^+2Fc^2^)/3'
_refine_ls_weighting_scheme calc
_refine_ls_wR_factor_gt 0.0982
_refine_ls_wR_factor_ref 0.1118
_reflns_number_gt 1544
_reflns_number_total 2107
_reflns_threshold_expression >2sigma(I)
_cod_data_source_file ol1004627_si_002.cif
_cod_data_source_block jd604_0ma
_cod_database_code 1502931

loop_
_space_group_symop_operation_xyz
'x, y, z'
'-x, y+1/2, -z+1/2'
'-x, -y, -z'
'x, -y-1/2, z-1/2'

loop_
_atom_site_label
_atom_site_type_symbol
_atom_site_fract_x
_atom_site_fract_y
_atom_site_fract_z
_atom_site_U_iso_or_equiv
_atom_site_adp_type
_atom_site_occupancy
_atom_site_symmetry_multiplicity
_atom_site_calc_flag
_atom_site_refinement_flags
C502 C 0.0385(6) 0.9219(4) 0.1775(8) 0.120(3) Uani 1 1 d .
H502 H -0.0283 0.9086 0.107 0.143 Uiso 1 1 calc R
O2 O -0.0401(3) 1.08188(10) 0.3443(3) 0.0554(8) Uani 1 1 d .
O3 O -0.1924(2) 1.03049(11) 0.2475(3) 0.0537(8) Uani 1 1 d .
O890 O 0.2053(3) 0.92803(15) 0.3591(4) 0.0904(11) Uani 1 1 d .
N88 N 0.1632(3) 1.03975(13) 0.5191(4) 0.0419(9) Uani 1 1 d .
O6 O -0.4870(3) 1.09038(17) -0.1976(4) 0.0966(13) Uani 1 1 d .
O7 O -0.1096(4) 1.26166(12) 0.2525(5) 0.1052(13) Uani 1 1 d .
N1 N -0.4561(4) 1.1338(2) -0.1756(5) 0.0716(12) Uani 1 1 d .
O100 O -0.4998(3) 1.16907(15) -0.2569(4) 0.1043(13) Uani 1 1 d .
O601 O -0.2483(4) 1.28663(14) 0.0623(5) 0.1203(15) Uani 1 1 d .
C670 C 0.0673(4) 0.97320(17) 0.1999(5) 0.0471(11) Uani 1 1 d .
H670 H 0.025 1.0008 0.147 0.057 Uiso 1 1 calc R
N800 N -0.1928(5) 1.25371(17) 0.1437(6) 0.0829(13) Uani 1 1 d .
C3 C 0.2419(4) 1.06061(13) 0.2522(5) 0.0456(11) Uani 1 1 d .
H3 H 0.1595 1.0683 0.1937 0.055 Uiso 1 1 calc R
C4 C -0.2986(4) 1.10530(16) 0.0423(5) 0.0470(11) Uani 1 1 d .
H4 H -0.3244 1.0719 0.0191 0.056 Uiso 1 1 calc R
C5 C 0.2986(3) 1.10969(13) 0.3286(5) 0.0407(10) Uani 1 1 d .
C6 C 0.2350(3) 1.12510(14) 0.4786(4) 0.0469(11) Uani 1 1 d .
H6A H 0.2793 1.1536 0.5352 0.056 Uiso 1 1 calc R
H6B H 0.1518 1.1365 0.4388 0.056 Uiso 1 1 calc R
C7 C -0.2030(4) 1.11483(17) 0.1650(5) 0.0409(10) Uani 1 1 d .
C8 C 0.3187(5) 1.03918(15) 0.1285(5) 0.0658(14) Uani 1 1 d .
H8 H 0.282 1.0233 0.0304 0.079 Uiso 1 1 calc R
C9 C 0.2295(4) 1.01975(14) 0.3828(4) 0.0440(11) Uani 1 1 d .
H9 H 0.3127 1.0095 0.432 0.053 Uiso 1 1 calc R
C10 C -0.1693(4) 1.16379(19) 0.1971(5) 0.0500(11) Uani 1 1 d .
H10 H -0.1047 1.1713 0.2812 0.06 Uiso 1 1 calc R
C11 C 0.2283(4) 1.08324(15) 0.6018(5) 0.0501(11) Uani 1 1 d .
H11A H 0.3112 1.0731 0.6482 0.06 Uiso 1 1 calc R
H11B H 0.1851 1.095 0.6943 0.06 Uiso 1 1 calc R
C12 C 0.2806(4) 1.15160(14) 0.1999(5) 0.0476(11) Uani 1 1 d .
C13 C 0.1650(4) 1.16261(15) 0.1219(5) 0.0589(12) Uani 1 1 d .
H13 H 0.098 1.1436 0.1493 0.071 Uiso 1 1 calc R
C14 C -0.3552(4) 1.1440(2) -0.0449(5) 0.0528(12) Uani 1 1 d .
C15 C 0.1449(5) 1.20045(18) 0.0057(6) 0.0774(15) Uani 1 1 d .
H15 H 0.0651 1.2067 -0.0465 0.093 Uiso 1 1 calc R
C16 C 0.4320(4) 1.10047(17) 0.3832(5) 0.0565(12) Uani 1 1 d .
H16 H 0.4711 1.1179 0.4769 0.068 Uiso 1 1 calc R
C17 C 0.1649(4) 0.97465(15) 0.3093(5) 0.0483(11) Uani 1 1 d .
C18 C -0.2287(4) 1.20148(18) 0.1080(6) 0.0560(12) Uani 1 1 d .
C19 C 0.2389(7) 1.22872(18) -0.0340(6) 0.0804(16) Uani 1 1 d .
H19 H 0.2254 1.2541 -0.1162 0.097 Uiso 1 1 calc R
C801 C -0.1395(4) 1.07215(18) 0.2604(5) 0.0463(11) Uani 1 1 d .
C21 C -0.3230(4) 1.19308(19) -0.0153(5) 0.0583(13) Uani 1 1 d .
H21 H -0.3635 1.2197 -0.0765 0.07 Uiso 1 1 calc R
C22 C 0.4950(4) 1.0688(2) 0.3034(7) 0.0732(15) Uani 1 1 d .
H22 H 0.5781 1.0631 0.3413 0.088 Uiso 1 1 calc R
C23 C 0.3539(5) 1.22041(18) 0.0454(7) 0.0754(15) Uani 1 1 d .
H23 H 0.4192 1.2413 0.0228 0.091 Uiso 1 1 calc R
C24 C 0.3743(4) 1.18119(17) 0.1594(5) 0.0627(13) Uani 1 1 d .
H24 H 0.4545 1.1748 0.21 0.075 Uiso 1 1 calc R
C25 C 0.4387(6) 1.04292(17) 0.1594(7) 0.0849(17) Uani 1 1 d .
H25 H 0.4881 1.0282 0.0849 0.102 Uiso 1 1 calc R
C603 C 0.1181(9) 0.8966(2) 0.2685(11) 0.125(3) Uani 1 1 d .
H603 H 0.1188 0.8611 0.2748 0.151 Uiso 1 1 calc R
H900 H 0.160(4) 1.0103(18) 0.608(6) 0.094(16) Uiso 1 1 d .
H901 H 0.086(4) 1.0496(14) 0.470(5) 0.059(14) Uiso 1 1 d .

loop_
_atom_site_aniso_label
_atom_site_aniso_U_11
_atom_site_aniso_U_22
_atom_site_aniso_U_33
_atom_site_aniso_U_23
_atom_site_aniso_U_13
_atom_site_aniso_U_12
C502 0.078(5) 0.200(11) 0.086(5) -0.067(6) 0.036(4) -0.043(6)
O2 0.0449(19) 0.058(2) 0.0590(18) 0.0053(15) -0.0123(16) -0.0001(16)
O3 0.057(2) 0.051(2) 0.0505(18) 0.0123(16) -0.0042(14) -0.0081(17)
O890 0.113(3) 0.065(3) 0.102(3) 0.018(2) 0.048(2) 0.016(2)
N88 0.039(2) 0.046(2) 0.038(2) 0.001(2) -0.002(2) -0.005(2)
O6 0.085(3) 0.109(3) 0.085(3) 0.022(3) -0.033(2) -0.026(3)
O7 0.110(3) 0.064(3) 0.130(3) -0.007(2) -0.031(3) -0.012(2)
N1 0.070(3) 0.094(4) 0.047(3) 0.008(3) -0.007(3) 0.010(3)
O100 0.115(3) 0.104(3) 0.082(2) -0.004(2) -0.040(2) 0.043(2)
O601 0.151(4) 0.055(3) 0.144(4) 0.008(2) -0.027(3) 0.021(3)
C670 0.053(3) 0.041(3) 0.043(3) -0.012(2) -0.011(2) -0.001(2)
N800 0.093(4) 0.056(4) 0.097(4) 0.004(3) 0.001(3) 0.013(3)
C3 0.057(3) 0.040(3) 0.040(2) 0.003(2) 0.008(2) -0.001(2)
C4 0.045(3) 0.056(3) 0.039(3) 0.006(3) 0.003(2) -0.004(2)
C5 0.041(3) 0.035(3) 0.046(3) -0.003(2) 0.003(2) -0.006(2)
C6 0.047(3) 0.045(3) 0.048(3) -0.005(2) 0.003(2) -0.009(2)
C7 0.038(3) 0.048(3) 0.037(3) 0.005(2) 0.006(2) -0.003(2)
C8 0.104(4) 0.036(3) 0.064(3) -0.005(2) 0.038(3) -0.014(3)
C9 0.047(3) 0.040(3) 0.046(3) 0.003(2) 0.008(2) 0.000(2)
C10 0.045(3) 0.053(3) 0.050(3) 0.003(3) 0.001(2) 0.003(3)
C11 0.049(3) 0.056(3) 0.044(2) -0.006(2) 0.002(2) -0.013(2)
C12 0.059(3) 0.038(3) 0.046(3) -0.004(2) 0.010(3) -0.011(3)
C13 0.070(4) 0.041(3) 0.061(3) 0.007(3) -0.007(3) -0.016(3)
C14 0.049(3) 0.068(4) 0.039(3) 0.003(3) -0.004(3) 0.004(3)
C15 0.099(4) 0.050(3) 0.079(4) 0.017(3) -0.009(3) -0.005(3)
C16 0.055(3) 0.060(3) 0.055(3) 0.007(2) 0.008(3) -0.010(3)
C17 0.068(3) 0.026(3) 0.054(3) 0.004(2) 0.019(3) 0.003(3)
C18 0.065(4) 0.037(4) 0.066(3) 0.001(3) 0.005(3) 0.006(3)
C19 0.119(5) 0.043(3) 0.082(4) 0.018(3) 0.023(4) -0.004(4)
C801 0.051(3) 0.052(3) 0.036(3) 0.006(3) 0.005(2) 0.000(3)
C21 0.061(4) 0.061(4) 0.052(3) 0.010(3) 0.004(3) 0.019(3)
C22 0.061(3) 0.069(4) 0.096(4) 0.009(3) 0.033(3) 0.000(3)
C23 0.082(4) 0.048(3) 0.103(4) 0.011(3) 0.039(3) -0.006(3)
C24 0.069(3) 0.045(3) 0.077(3) 0.008(3) 0.022(3) 0.000(3)
C25 0.105(5) 0.049(3) 0.115(5) -0.010(3) 0.069(4) -0.010(3)
C603 0.186(8) 0.048(4) 0.169(8) -0.065(5) 0.131(7) -0.078(5)

loop_
_atom_type_symbol
_atom_type_description
_atom_type_scat_dispersion_real
_atom_type_scat_dispersion_imag
_atom_type_scat_source
C C 0.0181 0.0091 'International Tables Vol C Tables 4.2.6.8 and 6.1.1.4'
H H 0 0 'International Tables Vol C Tables 4.2.6.8 and 6.1.1.4'
N N 0.0311 0.018 'International Tables Vol C Tables 4.2.6.8 and 6.1.1.4'
O O 0.0492 0.0322 'International Tables Vol C Tables 4.2.6.8 and 6.1.1.4'

loop_
_geom_angle_atom_site_label_1
_geom_angle_atom_site_label_2
_geom_angle_atom_site_label_3
_geom_angle
C603 C502 C670 108.1(6)
C17 O890 C603 101.9(5)
C11 N88 C9 110.9(3)
O100 N1 O6 124.9(4)
O100 N1 C14 117.7(5)
O6 N1 C14 117.3(5)
C17 C670 C502 105.7(5)
O7 N800 O601 123.8(5)
O7 N800 C18 118.2(5)
O601 N800 C18 118.0(5)
C8 C3 C9 107.1(3)
C8 C3 C5 110.7(3)
C9 C3 C5 112.9(3)
C14 C4 C7 119.8(4)
C16 C5 C12 111.2(3)
C16 C5 C6 109.8(3)
C12 C5 C6 108.1(3)
C16 C5 C3 108.3(3)
C12 C5 C3 109.4(3)
C6 C5 C3 109.9(3)
C11 C6 C5 113.1(3)
C10 C7 C4 118.5(4)
C10 C7 C801 121.5(4)
C4 C7 C801 120.0(4)
C25 C8 C3 118.7(4)
C17 C9 N88 109.2(3)
C17 C9 C3 112.1(3)
N88 C9 C3 110.4(3)
C18 C10 C7 119.9(4)
N88 C11 C6 109.9(3)
C24 C12 C13 116.8(4)
C24 C12 C5 122.9(4)
C13 C12 C5 120.2(4)
C15 C13 C12 121.9(4)
C4 C14 C21 122.7(4)
C4 C14 N1 119.7(5)
C21 C14 N1 117.5(5)
C19 C15 C13 120.3(5)
C22 C16 C5 121.3(4)
C670 C17 O890 112.7(4)
C670 C17 C9 127.7(4)
O890 C17 C9 119.6(5)
C10 C18 C21 122.8(4)
C10 C18 N800 119.6(5)
C21 C18 N800 117.5(5)
C15 C19 C23 119.6(5)
O2 C801 O3 127.0(4)
O2 C801 C7 116.7(4)
O3 C801 C7 116.3(4)
C14 C21 C18 116.2(4)
C16 C22 C25 120.4(5)
C19 C23 C24 119.9(4)
C12 C24 C23 121.4(4)
C8 C25 C22 121.2(5)
C502 C603 O890 111.6(6)

loop_
_geom_bond_atom_site_label_1
_geom_bond_atom_site_label_2
_geom_bond_distance
C502 C603 1.275(9)
C502 C670 1.414(9)
O2 C801 1.252(5)
O3 C801 1.258(5)
O890 C17 1.369(4)
O890 C603 1.419(8)
N88 C11 1.486(4)
N88 C9 1.501(4)
O6 N1 1.217(5)
O7 N800 1.218(5)
N1 O100 1.218(5)
N1 C14 1.474(6)
O601 N800 1.222(5)
C670 C17 1.317(5)
N800 C18 1.471(6)
C3 C8 1.508(5)
C3 C9 1.540(5)
C3 C5 1.552(5)
C4 C14 1.363(5)
C4 C7 1.389(5)
C5 C16 1.515(5)
C5 C12 1.529(5)
C5 C6 1.536(5)
C6 C11 1.509(5)
C7 C10 1.377(5)
C7 C801 1.506(5)
C8 C25 1.330(6)
C9 C17 1.490(5)
C10 C18 1.364(5)
C12 C24 1.378(5)
C12 C13 1.393(5)
C13 C15 1.383(6)
C14 C21 1.373(5)
C15 C19 1.359(6)
C16 C22 1.318(6)
C18 C21 1.377(6)
C19 C23 1.377(6)
C22 C25 1.435(6)
C23 C24 1.399(6)

loop_
_geom_torsion_atom_site_label_1
_geom_torsion_atom_site_label_2
_geom_torsion_atom_site_label_3
_geom_torsion_atom_site_label_4
_geom_torsion
C603 C502 C670 C17 -1.1(7)
C8 C3 C5 C16 -48.4(4)
C9 C3 C5 C16 71.7(4)
C8 C3 C5 C12 73.0(4)
C9 C3 C5 C12 -166.9(3)
C8 C3 C5 C6 -168.3(3)
C9 C3 C5 C6 -48.2(4)
C16 C5 C6 C11 -68.2(4)
C12 C5 C6 C11 170.3(3)
C3 C5 C6 C11 50.9(4)
C14 C4 C7 C10 1.1(5)
C14 C4 C7 C801 -179.4(3)
C9 C3 C8 C25 -86.8(5)
C5 C3 C8 C25 36.7(5)
C11 N88 C9 C17 177.0(3)
C11 N88 C9 C3 -59.3(4)
C8 C3 C9 C17 -63.0(4)
C5 C3 C9 C17 174.9(3)
C8 C3 C9 N88 175.0(3)
C5 C3 C9 N88 52.9(4)
C4 C7 C10 C18 -0.6(5)
C801 C7 C10 C18 179.9(3)
C9 N88 C11 C6 61.8(4)
C5 C6 C11 N88 -58.1(4)
C16 C5 C12 C24 -8.6(5)
C6 C5 C12 C24 112.0(4)
C3 C5 C12 C24 -128.3(4)
C16 C5 C12 C13 173.8(4)
C6 C5 C12 C13 -65.6(4)
C3 C5 C12 C13 54.1(5)
C24 C12 C13 C15 1.8(6)
C5 C12 C13 C15 179.5(4)
C7 C4 C14 C21 -1.0(6)
C7 C4 C14 N1 179.7(3)
O100 N1 C14 C4 -176.0(4)
O6 N1 C14 C4 1.8(6)
O100 N1 C14 C21 4.6(6)
O6 N1 C14 C21 -177.6(4)
C12 C13 C15 C19 -0.9(7)
C12 C5 C16 C22 -88.5(5)
C6 C5 C16 C22 151.8(4)
C3 C5 C16 C22 31.8(5)
C502 C670 C17 O890 1.4(5)
C502 C670 C17 C9 -176.9(4)
C603 O890 C17 C670 -1.2(5)
C603 O890 C17 C9 177.3(4)
N88 C9 C17 C670 80.0(5)
C3 C9 C17 C670 -42.6(5)
N88 C9 C17 O890 -98.2(4)
C3 C9 C17 O890 139.1(3)
C7 C10 C18 C21 0.0(6)
C7 C10 C18 N800 179.6(4)
O7 N800 C18 C10 0.4(6)
O601 N800 C18 C10 -179.6(4)
O7 N800 C18 C21 180.0(4)
O601 N800 C18 C21 -0.1(6)
C13 C15 C19 C23 -1.8(7)
C10 C7 C801 O2 -14.5(5)
C4 C7 C801 O2 166.0(3)
C10 C7 C801 O3 165.3(3)
C4 C7 C801 O3 -14.2(5)
C4 C14 C21 C18 0.4(6)
N1 C14 C21 C18 179.8(4)
C10 C18 C21 C14 0.1(6)
N800 C18 C21 C14 -179.5(4)
C5 C16 C22 C25 1.4(6)
C15 C19 C23 C24 3.6(7)
C13 C12 C24 C23 0.0(6)
C5 C12 C24 C23 -177.6(4)
C19 C23 C24 C12 -2.7(7)
C3 C8 C25 C22 -2.9(7)
C16 C22 C25 C8 -18.4(7)
C670 C502 C603 O890 0.3(8)
C17 O890 C603 C502 0.5(7)
